data_7048571
loop_
_publ_author_name
'Kitamoto, Yuichi'
'Kobayashi, Fumiaki'
'Suzuki, Takatsugu'
'Miyata, Yasuo'
'Kita, Hiroshi'
'Funaki, Kenji'
'Oi, Shuichi'

_publ_section_title
;
 Investigation of the Lewis acidic behaviour of an oxygen-bridged
 planarized triphenylborane toward amines and the properties of their
 Lewis acid-base adducts.
;
_journal_issue 6
_journal_name_full 'Dalton transactions (Cambridge, England : 2003)'
_journal_page_first 2118
_journal_page_last 2127
_journal_paper_doi 10.1039/c8dt00128f
_journal_volume 48
_journal_year 2019
_chemical_formula_sum 'C50 H38 B2 N4 O6'
_chemical_formula_weight 812.46
_space_group_IT_number 14
_space_group_name_Hall '-P 2yn'
_space_group_name_H-M_alt 'P 1 21/n 1'
_symmetry_cell_setting monoclinic
_symmetry_space_group_name_Hall '-P 2yn'
_symmetry_space_group_name_H-M 'P 1 21/n 1'
_atom_sites_solution_hydrogens geom
_atom_sites_solution_primary direct
_atom_sites_solution_secondary difmap
_audit_creation_method SHELXL-97
_audit_update_record
;
2017-03-22 deposited with the CCDC.
2019-01-03 downloaded from the CCDC.
;
_cell_angle_alpha 90.00
_cell_angle_beta 107.4270(10)
_cell_angle_gamma 90.00
_cell_formula_units_Z 4
_cell_length_a 14.9464(15)
_cell_length_b 14.1675(14)
_cell_length_c 19.4407(19)
_cell_measurement_reflns_used 7033
_cell_measurement_temperature 100(2)
_cell_measurement_theta_max 27.76
_cell_measurement_theta_min 2.62
_cell_volume 3927.7(7)
_computing_cell_refinement 'Bruker SMART'
_computing_data_collection 'Bruker APEXII'
_computing_data_reduction 'Bruker SAINT'
_computing_molecular_graphics 'Yadokari-XG 2009 (Wakita Nemoto et al., 2009)'
_computing_publication_material 'Yadokari-XG 2009 (Wakita,Nemoto et al., 2009)'
_computing_structure_refinement 'SHELXL-97 (Sheldrick, 1997)'
_computing_structure_solution 'Bruker SHELXTL'
_diffrn_ambient_temperature 100(2)
_diffrn_detector_area_resol_mean 8.333
_diffrn_measured_fraction_theta_full 0.983
_diffrn_measured_fraction_theta_max 0.983
_diffrn_measurement_device_type 'Bruker APEX-II CCD'
_diffrn_measurement_method 'phi and omega scans'
_diffrn_radiation_monochromator 'Bruker Helios multilayered confocal mirror'
_diffrn_radiation_source 'Bruker TXS fine-focus rotating anode'
_diffrn_radiation_type MoK\a
_diffrn_radiation_wavelength 0.71073
_diffrn_reflns_av_R_equivalents 0.0282
_diffrn_reflns_av_sigmaI/netI 0.0381
_diffrn_reflns_limit_h_max 19
_diffrn_reflns_limit_h_min -15
_diffrn_reflns_limit_k_max 18
_diffrn_reflns_limit_k_min -18
_diffrn_reflns_limit_l_max 25
_diffrn_reflns_limit_l_min -24
_diffrn_reflns_number 22063
_diffrn_reflns_theta_full 27.50
_diffrn_reflns_theta_max 27.50
_diffrn_reflns_theta_min 1.52
_exptl_absorpt_coefficient_mu 0.090
_exptl_absorpt_correction_T_max 0.7456
_exptl_absorpt_correction_T_min 0.6401
_exptl_absorpt_correction_type empirical
_exptl_absorpt_process_details 'SADABS Sheldrick 1996'
_exptl_crystal_colour colorless
_exptl_crystal_density_diffrn 1.374
_exptl_crystal_density_method 'not measured'
_exptl_crystal_description prism
_exptl_crystal_F_000 1696
_exptl_crystal_size_max 0.25
_exptl_crystal_size_mid 0.18
_exptl_crystal_size_min 0.08
_refine_diff_density_max 0.355
_refine_diff_density_min -0.250
_refine_diff_density_rms 0.045
_refine_ls_extinction_method none
_refine_ls_goodness_of_fit_ref 0.980
_refine_ls_hydrogen_treatment constr
_refine_ls_matrix_type full
_refine_ls_number_parameters 601
_refine_ls_number_reflns 8878
_refine_ls_number_restraints 0
_refine_ls_restrained_S_all 0.980
_refine_ls_R_factor_all 0.0600
_refine_ls_R_factor_gt 0.0413
_refine_ls_shift/su_max 0.001
_refine_ls_shift/su_mean 0.000
_refine_ls_structure_factor_coef Fsqd
_refine_ls_weighting_details 'calc w=1/[\s^2^(Fo^2^)+(0.1000P)^2^+0.0000P] where P=(Fo^2^+2Fc^2^)/3'
_refine_ls_weighting_scheme calc
_refine_ls_wR_factor_gt 0.1226
_refine_ls_wR_factor_ref 0.1400
_reflns_number_gt 6851
_reflns_number_total 8878
_reflns_threshold_expression >2sigma(I)
_cod_data_source_file c8dt00128f2.cif
_cod_data_source_block kitamoto20160706
_cod_depositor_comments 'Adding full bibliography for 7048570--7048572.cif.'
_cod_original_sg_symbol_H-M 'P 21/n'
_cod_database_code 7048571

loop_
_symmetry_equiv_pos_as_xyz
'x, y, z'
'-x+1/2, y+1/2, -z+1/2'
'-x, -y, -z'
'x-1/2, -y-1/2, z-1/2'

loop_
_atom_site_label
_atom_site_type_symbol
_atom_site_fract_x
_atom_site_fract_y
_atom_site_fract_z
_atom_site_U_iso_or_equiv
_atom_site_adp_type
_atom_site_occupancy
_atom_site_symmetry_multiplicity
_atom_site_calc_flag
_atom_site_refinement_flags
O1 O 0.19154(7) 0.28486(7) 0.73856(5) 0.0192(2) Uani 1 1 d .
O2 O 0.40322(7) 0.41801(7) 0.95529(6) 0.0211(2) Uani 1 1 d .
O3 O 0.16765(7) 0.19291(7) 0.97173(6) 0.0204(2) Uani 1 1 d .
N1 N 0.54598(8) -0.05378(9) 0.90503(7) 0.0198(3) Uani 1 1 d .
N2 N 0.36150(8) 0.17105(8) 0.89252(6) 0.0143(2) Uani 1 1 d .
C6 C 0.29692(9) 0.29383(10) 0.96746(8) 0.0173(3) Uani 1 1 d .
C7 C 0.14265(10) 0.24022(9) 0.78113(8) 0.0166(3) Uani 1 1 d .
C8 C 0.18531(9) 0.22619(9) 0.85412(8) 0.0155(3) Uani 1 1 d .
C9 C 0.48783(10) 0.01964(10) 0.90301(8) 0.0162(3) Uani 1 1 d .
C10 C 0.34080(9) 0.08287(10) 0.90962(8) 0.0159(3) Uani 1 1 d .
H1 H 0.2821 0.0726 0.9179 0.019(4) Uiso 1 1 calc R
C11 C 0.30887(9) 0.34247(10) 0.84584(8) 0.0161(3) Uani 1 1 d .
C12 C 0.13105(10) 0.19423(10) 0.89629(8) 0.0174(3) Uani 1 1 d .
C13 C 0.36530(9) 0.41691(10) 0.88011(8) 0.0184(3) Uani 1 1 d .
C14 C 0.03946(10) 0.16268(10) 0.86531(9) 0.0206(3) Uani 1 1 d .
H2 H 0.0039 0.1372 0.8941 0.033(5) Uiso 1 1 calc R
C15 C 0.44638(10) 0.18443(10) 0.88276(8) 0.0179(3) Uani 1 1 d .
H3 H 0.4626 0.2462 0.8718 0.019(4) Uiso 1 1 calc R
C16 C 0.40007(9) 0.00787(10) 0.91559(8) 0.0163(3) Uani 1 1 d .
H4 H 0.3823 -0.0525 0.9283 0.020(4) Uiso 1 1 calc R
C17 C 0.34348(11) 0.49283(10) 0.76669(9) 0.0240(3) Uani 1 1 d .
H5 H 0.3589 0.5419 0.7389 0.019(4) Uiso 1 1 calc R
C18 C 0.26135(9) 0.35033(9) 0.77278(8) 0.0167(3) Uani 1 1 d .
C19 C 0.35408(10) 0.37104(10) 0.99635(8) 0.0195(3) Uani 1 1 d .
C20 C 0.23681(10) 0.25993(10) 1.00421(8) 0.0192(3) Uani 1 1 d .
C21 C 0.51029(10) 0.11318(10) 0.88795(8) 0.0191(3) Uani 1 1 d .
H6 H 0.5695 0.1265 0.8815 0.029(5) Uiso 1 1 calc R
C22 C 0.00202(10) 0.16975(10) 0.79097(9) 0.0220(3) Uani 1 1 d .
H7 H -0.0593 0.1460 0.7687 0.023(4) Uiso 1 1 calc R
C23 C 0.27964(10) 0.42362(10) 0.73174(9) 0.0205(3) Uani 1 1 d .
H8 H 0.2496 0.4266 0.6813 0.031(5) Uiso 1 1 calc R
C24 C 0.30548(11) 0.36369(12) 1.10242(9) 0.0270(4) Uani 1 1 d .
H9 H 0.3113 0.3848 1.1499 0.036(5) Uiso 1 1 calc R
C25 C 0.51756(10) -0.14883(10) 0.91914(9) 0.0210(3) Uani 1 1 d .
H10 H 0.5118 -0.1516 0.9680 0.023(4) Uiso 1 1 calc R
H11 H 0.5649 -0.1944 0.9148 0.026(4) Uiso 1 1 calc R
H12 H 0.4570 -0.1642 0.8841 0.022(4) Uiso 1 1 calc R
C26 C 0.36102(11) 0.40563(11) 1.06434(9) 0.0243(3) Uani 1 1 d .
H13 H 0.4022 0.4563 1.0845 0.033(5) Uiso 1 1 calc R
C27 C 0.05119(10) 0.21053(10) 0.74769(9) 0.0205(3) Uani 1 1 d .
H14 H 0.0232 0.2177 0.6972 0.023(4) Uiso 1 1 calc R
C28 C 0.64110(11) -0.03881(12) 0.90230(11) 0.0323(4) Uani 1 1 d .
H15 H 0.6393 -0.0036 0.8585 0.047(6) Uiso 1 1 calc R
H16 H 0.6715 -0.1000 0.9018 0.054(6) Uiso 1 1 calc R
H17 H 0.6766 -0.0028 0.9447 0.052(6) Uiso 1 1 calc R
C29 C 0.38521(10) 0.49216(10) 0.84093(9) 0.0221(3) Uani 1 1 d .
H18 H 0.4261 0.5415 0.8642 0.041(5) Uiso 1 1 calc R
B1 B 0.28933(11) 0.25711(11) 0.89014(9) 0.0148(3) Uani 1 1 d .
C31 C 0.24182(11) 0.29177(11) 1.07270(9) 0.0246(3) Uani 1 1 d .
H19 H 0.2031 0.2654 1.0986 0.038(5) Uiso 1 1 calc R
O4 O -0.10948(7) -0.13917(7) 0.62550(6) 0.0206(2) Uani 1 1 d .
N3 N -0.35578(8) -0.18008(8) 0.62453(7) 0.0179(3) Uani 1 1 d .
O5 O -0.24475(8) -0.37788(8) 0.74142(7) 0.0304(3) Uani 1 1 d .
O6 O -0.34910(7) -0.34759(8) 0.48227(6) 0.0271(3) Uani 1 1 d .
N4 N -0.58221(9) -0.01373(10) 0.63473(8) 0.0288(3) Uani 1 1 d .
C45 C -0.16079(10) -0.17621(10) 0.55822(8) 0.0181(3) Uani 1 1 d .
C46 C -0.18530(10) -0.24691(10) 0.68764(8) 0.0197(3) Uani 1 1 d .
C47 C -0.12870(10) -0.15829(11) 0.49934(9) 0.0219(3) Uani 1 1 d .
H20 H -0.0764 -0.1181 0.5036 0.029(5) Uiso 1 1 calc R
C48 C -0.27864(10) -0.28000(10) 0.48770(9) 0.0212(3) Uani 1 1 d .
C49 C -0.23956(9) -0.23178(10) 0.55221(8) 0.0183(3) Uani 1 1 d .
C50 C -0.36038(11) -0.14308(11) 0.68698(9) 0.0242(3) Uani 1 1 d .
H29 H -0.3106 -0.1561 0.7295 0.031(5) Uiso 1 1 calc R
C51 C -0.42817(10) -0.16090(11) 0.56476(9) 0.0220(3) Uani 1 1 d .
H30 H -0.4267 -0.1870 0.5201 0.024(4) Uiso 1 1 calc R
C52 C -0.50310(10) -0.10605(11) 0.56550(9) 0.0232(3) Uani 1 1 d .
H31 H -0.5514 -0.0942 0.5219 0.029(5) Uiso 1 1 calc R
C53 C -0.17555(11) -0.20097(11) 0.43402(9) 0.0252(4) Uani 1 1 d .
H21 H -0.1565 -0.1869 0.3927 0.035(5) Uiso 1 1 calc R
C54 C -0.10911(10) -0.19059(10) 0.68745(8) 0.0197(3) Uani 1 1 d .
C55 C -0.30963(10) -0.35655(10) 0.61260(9) 0.0222(3) Uani 1 1 d .
C56 C -0.29622(10) -0.41209(11) 0.67311(10) 0.0266(4) Uani 1 1 d .
C57 C -0.34726(10) -0.39720(11) 0.54503(10) 0.0257(4) Uani 1 1 d .
C58 C -0.09656(11) -0.30814(13) 0.80461(9) 0.0300(4) Uani 1 1 d .
H22 H -0.0912 -0.3498 0.8440 0.034(5) Uiso 1 1 calc R
C59 C -0.50901(10) -0.06686(10) 0.63098(9) 0.0230(3) Uani 1 1 d .
C60 C -0.24924(10) -0.26352(12) 0.42734(9) 0.0256(4) Uani 1 1 d .
H23 H -0.2787 -0.2941 0.3828 0.033(5) Uiso 1 1 calc R
C61 C -0.43273(11) -0.08781(11) 0.69272(10) 0.0274(4) Uani 1 1 d .
H32 H -0.4319 -0.0633 0.7384 0.034(5) Uiso 1 1 calc R
C62 C -0.02957(11) -0.18539(12) 0.74699(9) 0.0254(4) Uani 1 1 d .
H24 H 0.0205 -0.1437 0.7477 0.025(5) Uiso 1 1 calc R
C63 C -0.02586(11) -0.24364(13) 0.80572(9) 0.0309(4) Uani 1 1 d .
H25 H 0.0266 -0.2391 0.8478 0.035(5) Uiso 1 1 calc R
C64 C -0.17516(10) -0.30994(12) 0.74437(9) 0.0247(3) Uani 1 1 d .
C65 C -0.38259(11) -0.48895(12) 0.53761(12) 0.0342(4) Uani 1 1 d .
H26 H -0.4096 -0.5161 0.4914 0.043(6) Uiso 1 1 calc R
C66 C -0.65730(11) 0.01111(12) 0.56983(11) 0.0326(4) Uani 1 1 d .
H33 H -0.6319 0.0503 0.5385 0.086(9) Uiso 1 1 calc R
H34 H -0.7060 0.0463 0.5832 0.072(8) Uiso 1 1 calc R
H35 H -0.6844 -0.0466 0.5441 0.068(7) Uiso 1 1 calc R
C67 C -0.33282(12) -0.50354(12) 0.66818(12) 0.0369(5) Uani 1 1 d .
H27 H -0.3276 -0.5401 0.7101 0.035(5) Uiso 1 1 calc R
C68 C -0.37708(12) -0.53906(12) 0.59971(13) 0.0397(5) Uani 1 1 d .
H28 H -0.4045 -0.6001 0.5955 0.040(5) Uiso 1 1 calc R
B2 B -0.27340(11) -0.25148(11) 0.61969(10) 0.0178(3) Uani 1 1 d .
C70 C -0.58944(13) 0.01815(13) 0.70418(11) 0.0354(4) Uani 1 1 d .
H36 H -0.5857 -0.0364 0.7359 0.049(6) Uiso 1 1 calc R
H37 H -0.6495 0.0505 0.6971 0.060(7) Uiso 1 1 calc R
H38 H -0.5379 0.0618 0.7262 0.041(5) Uiso 1 1 calc R

loop_
_atom_site_aniso_label
_atom_site_aniso_U_11
_atom_site_aniso_U_22
_atom_site_aniso_U_33
_atom_site_aniso_U_23
_atom_site_aniso_U_13
_atom_site_aniso_U_12
O1 0.0189(5) 0.0205(5) 0.0168(5) 0.0015(4) 0.0032(4) -0.0030(4)
O2 0.0179(5) 0.0201(5) 0.0230(6) -0.0037(4) 0.0027(4) -0.0031(4)
O3 0.0207(5) 0.0228(5) 0.0183(6) 0.0015(4) 0.0069(4) -0.0010(4)
N1 0.0181(6) 0.0170(6) 0.0250(7) 0.0020(5) 0.0078(5) 0.0024(5)
N2 0.0142(5) 0.0136(6) 0.0145(6) -0.0004(5) 0.0034(4) -0.0001(4)
C6 0.0150(7) 0.0162(7) 0.0188(8) 0.0008(6) 0.0021(5) 0.0036(5)
C7 0.0175(7) 0.0125(6) 0.0199(8) 0.0000(6) 0.0058(6) 0.0004(5)
C8 0.0158(7) 0.0116(6) 0.0181(7) -0.0011(5) 0.0035(5) 0.0016(5)
C9 0.0170(7) 0.0167(7) 0.0133(7) -0.0009(5) 0.0022(5) 0.0019(5)
C10 0.0132(6) 0.0159(7) 0.0182(7) -0.0009(5) 0.0041(5) -0.0021(5)
C11 0.0135(6) 0.0140(7) 0.0211(8) -0.0002(6) 0.0057(5) 0.0014(5)
C12 0.0176(7) 0.0154(7) 0.0191(8) 0.0022(6) 0.0056(6) 0.0029(5)
C13 0.0129(6) 0.0169(7) 0.0243(8) -0.0004(6) 0.0041(6) 0.0019(5)
C14 0.0151(7) 0.0183(7) 0.0295(9) 0.0033(6) 0.0082(6) 0.0000(6)
C15 0.0184(7) 0.0163(7) 0.0203(8) 0.0011(6) 0.0077(6) -0.0020(5)
C16 0.0153(7) 0.0142(7) 0.0181(7) 0.0001(5) 0.0029(5) -0.0018(5)
C17 0.0238(8) 0.0158(7) 0.0354(10) 0.0073(7) 0.0132(7) 0.0019(6)
C18 0.0141(6) 0.0143(7) 0.0220(8) -0.0002(6) 0.0061(5) 0.0013(5)
C19 0.0166(7) 0.0188(7) 0.0208(8) -0.0016(6) 0.0020(6) 0.0036(5)
C20 0.0173(7) 0.0185(7) 0.0202(8) 0.0009(6) 0.0031(6) 0.0046(5)
C21 0.0159(7) 0.0207(7) 0.0231(8) 0.0033(6) 0.0094(6) -0.0011(6)
C22 0.0118(7) 0.0205(7) 0.0309(9) 0.0021(6) 0.0020(6) -0.0005(6)
C23 0.0208(7) 0.0193(7) 0.0214(8) 0.0058(6) 0.0063(6) 0.0044(6)
C24 0.0316(9) 0.0296(9) 0.0167(8) -0.0021(7) 0.0026(6) 0.0088(7)
C25 0.0210(7) 0.0143(7) 0.0241(8) -0.0011(6) 0.0013(6) 0.0028(6)
C26 0.0236(8) 0.0221(8) 0.0220(8) -0.0057(6) -0.0010(6) 0.0036(6)
C27 0.0183(7) 0.0179(7) 0.0218(8) 0.0014(6) 0.0008(6) 0.0014(6)
C28 0.0227(8) 0.0290(9) 0.0506(12) 0.0117(8) 0.0194(8) 0.0087(7)
C29 0.0173(7) 0.0147(7) 0.0351(9) -0.0020(6) 0.0090(6) -0.0011(5)
B1 0.0138(7) 0.0134(7) 0.0168(8) 0.0010(6) 0.0037(6) 0.0013(6)
C31 0.0269(8) 0.0283(8) 0.0199(8) 0.0009(7) 0.0091(6) 0.0075(6)
O4 0.0177(5) 0.0207(5) 0.0228(6) -0.0013(4) 0.0051(4) -0.0035(4)
N3 0.0137(6) 0.0156(6) 0.0244(7) -0.0008(5) 0.0060(5) 0.0001(5)
O5 0.0237(6) 0.0335(6) 0.0388(7) 0.0142(5) 0.0165(5) 0.0057(5)
O6 0.0186(5) 0.0276(6) 0.0332(7) -0.0097(5) 0.0048(5) -0.0037(4)
N4 0.0206(7) 0.0247(7) 0.0419(9) -0.0035(6) 0.0104(6) 0.0064(5)
C45 0.0165(7) 0.0158(7) 0.0217(8) -0.0012(6) 0.0050(6) 0.0038(5)
C46 0.0162(7) 0.0225(7) 0.0216(8) -0.0009(6) 0.0077(6) 0.0054(6)
C47 0.0180(7) 0.0206(7) 0.0287(9) 0.0037(6) 0.0095(6) 0.0045(6)
C48 0.0136(7) 0.0207(7) 0.0277(9) -0.0039(6) 0.0037(6) 0.0028(6)
C49 0.0144(7) 0.0163(7) 0.0236(8) -0.0018(6) 0.0049(6) 0.0036(5)
C50 0.0195(7) 0.0244(8) 0.0263(9) -0.0046(7) 0.0033(6) 0.0014(6)
C51 0.0200(7) 0.0231(8) 0.0220(8) -0.0001(6) 0.0052(6) 0.0025(6)
C52 0.0179(7) 0.0234(8) 0.0273(9) 0.0009(7) 0.0055(6) 0.0017(6)
C53 0.0248(8) 0.0286(8) 0.0249(9) 0.0028(7) 0.0115(7) 0.0099(6)
C54 0.0171(7) 0.0211(7) 0.0210(8) -0.0030(6) 0.0061(6) 0.0035(6)
C55 0.0114(6) 0.0194(7) 0.0378(10) 0.0000(7) 0.0104(6) 0.0018(5)
C56 0.0154(7) 0.0249(8) 0.0424(11) 0.0044(7) 0.0132(7) 0.0042(6)
C57 0.0127(7) 0.0197(8) 0.0449(11) -0.0065(7) 0.0087(6) 0.0009(6)
C58 0.0252(8) 0.0426(10) 0.0240(9) 0.0069(7) 0.0102(7) 0.0134(7)
C59 0.0173(7) 0.0165(7) 0.0371(10) -0.0026(6) 0.0108(6) -0.0006(6)
C60 0.0210(8) 0.0293(8) 0.0250(9) -0.0069(7) 0.0045(6) 0.0073(6)
C61 0.0246(8) 0.0268(8) 0.0308(10) -0.0085(7) 0.0083(7) 0.0033(6)
C62 0.0176(7) 0.0325(9) 0.0250(9) -0.0074(7) 0.0048(6) 0.0012(6)
C63 0.0212(8) 0.0478(11) 0.0216(9) -0.0043(8) 0.0031(6) 0.0092(7)
C64 0.0181(7) 0.0316(9) 0.0272(9) 0.0048(7) 0.0111(6) 0.0071(6)
C65 0.0173(8) 0.0223(8) 0.0627(13) -0.0096(8) 0.0114(8) -0.0014(6)
C66 0.0194(8) 0.0254(8) 0.0510(12) 0.0020(8) 0.0077(8) 0.0065(7)
C67 0.0230(8) 0.0244(8) 0.0698(15) 0.0172(9) 0.0239(9) 0.0067(7)
C68 0.0217(8) 0.0191(8) 0.0800(16) -0.0015(9) 0.0177(9) -0.0004(7)
B2 0.0128(7) 0.0161(8) 0.0252(9) -0.0002(7) 0.0068(6) 0.0022(6)
C70 0.0309(9) 0.0304(9) 0.0512(12) -0.0061(9) 0.0218(8) 0.0071(7)

loop_
_atom_type_symbol
_atom_type_description
_atom_type_scat_dispersion_real
_atom_type_scat_dispersion_imag
_atom_type_scat_source
C C 0.0033 0.0016 'International Tables Vol C Tables 4.2.6.8 and 6.1.1.4'
H H 0.0000 0.0000 'International Tables Vol C Tables 4.2.6.8 and 6.1.1.4'
B B 0.0013 0.0007 'International Tables Vol C Tables 4.2.6.8 and 6.1.1.4'
N N 0.0061 0.0033 'International Tables Vol C Tables 4.2.6.8 and 6.1.1.4'
O O 0.0106 0.0060 'International Tables Vol C Tables 4.2.6.8 and 6.1.1.4'

loop_
_geom_angle_atom_site_label_1
_geom_angle_atom_site_label_2
_geom_angle_atom_site_label_3
_geom_angle
C18 O1 C7 117.43(11)
C13 O2 C19 118.10(11)
C12 O3 C20 117.66(11)
C9 N1 C28 121.01(13)
C9 N1 C25 119.66(12)
C28 N1 C25 118.90(12)
C15 N2 C10 117.24(12)
C15 N2 B1 122.39(11)
C10 N2 B1 120.21(11)
C20 C6 C19 118.36(14)
C20 C6 B1 120.49(13)
C19 C6 B1 120.45(13)
C8 C7 C27 121.45(14)
C8 C7 O1 120.41(12)
C27 C7 O1 118.14(13)
C7 C8 C12 118.69(13)
C7 C8 B1 120.63(13)
C12 C8 B1 120.28(13)
N1 C9 C16 121.80(13)
N1 C9 C21 122.42(13)
C16 C9 C21 115.78(13)
N2 C10 C16 123.32(13)
N2 C10 H1 118.3
C16 C10 H1 118.3
C18 C11 C13 118.71(13)
C18 C11 B1 120.20(12)
C13 C11 B1 120.66(13)
C8 C12 C14 121.36(14)
C8 C12 O3 120.45(12)
C14 C12 O3 118.18(13)
C11 C13 C29 121.13(15)
C11 C13 O2 120.44(13)
C29 C13 O2 118.43(13)
C22 C14 C12 117.66(14)
C22 C14 H2 121.2
C12 C14 H2 121.2
N2 C15 C21 123.26(13)
N2 C15 H3 118.4
C21 C15 H3 118.4
C10 C16 C9 120.33(13)
C10 C16 H4 119.8
C9 C16 H4 119.8
C29 C17 C23 121.99(14)
C29 C17 H5 119.0
C23 C17 H5 119.0
C23 C18 C11 121.35(13)
C23 C18 O1 117.93(13)
C11 C18 O1 120.72(12)
C26 C19 C6 121.52(15)
C26 C19 O2 118.22(13)
C6 C19 O2 120.21(13)
C31 C20 C6 121.58(14)
C31 C20 O3 118.15(14)
C6 C20 O3 120.25(13)
C15 C21 C9 119.97(13)
C15 C21 H6 120.0
C9 C21 H6 120.0
C14 C22 C27 122.41(13)
C14 C22 H7 118.8
C27 C22 H7 118.8
C18 C23 C17 118.06(14)
C18 C23 H8 121.0
C17 C23 H8 121.0
C31 C24 C26 122.00(15)
C31 C24 H9 119.0
C26 C24 H9 119.0
N1 C25 H10 109.5
N1 C25 H11 109.5
H10 C25 H11 109.5
N1 C25 H12 109.5
H10 C25 H12 109.5
H11 C25 H12 109.5
C19 C26 C24 117.91(14)
C19 C26 H13 121.0
C24 C26 H13 121.0
C7 C27 C22 117.65(14)
C7 C27 H14 121.2
C22 C27 H14 121.2
N1 C28 H15 109.5
N1 C28 H16 109.5
H15 C28 H16 109.5
N1 C28 H17 109.5
H15 C28 H17 109.5
H16 C28 H17 109.5
C17 C29 C13 118.02(14)
C17 C29 H18 121.0
C13 C29 H18 121.0
C11 B1 C6 107.52(12)
C11 B1 C8 107.14(12)
C6 B1 C8 107.46(12)
C11 B1 N2 111.45(11)
C6 B1 N2 111.56(11)
C8 B1 N2 111.47(11)
C20 C31 C24 117.98(15)
C20 C31 H19 121.0
C24 C31 H19 121.0
C45 O4 C54 117.71(11)
C50 N3 C51 116.89(13)
C50 N3 B2 122.85(13)
C51 N3 B2 120.07(13)
C64 O5 C56 117.60(12)
C57 O6 C48 117.27(12)
C59 N4 C70 120.64(15)
C59 N4 C66 120.98(15)
C70 N4 C66 118.36(13)
C47 C45 C49 121.72(14)
C47 C45 O4 118.13(13)
C49 C45 O4 120.11(13)
C54 C46 C64 118.37(14)
C54 C46 B2 120.32(14)
C64 C46 B2 120.50(14)
C45 C47 C53 117.94(14)
C45 C47 H20 121.0
C53 C47 H20 121.0
C60 C48 C49 121.59(14)
C60 C48 O6 118.08(14)
C49 C48 O6 120.32(14)
C45 C49 C48 117.96(14)
C45 C49 B2 120.52(13)
C48 C49 B2 120.87(13)
N3 C50 C61 123.61(15)
N3 C50 H29 118.2
C61 C50 H29 118.2
N3 C51 C52 123.41(15)
N3 C51 H30 118.3
C52 C51 H30 118.3
C51 C52 C59 120.30(15)
C51 C52 H31 119.9
C59 C52 H31 119.9
C60 C53 C47 122.06(15)
C60 C53 H21 119.0
C47 C53 H21 119.0
C62 C54 C46 121.63(15)
C62 C54 O4 117.94(14)
C46 C54 O4 120.40(13)
C56 C55 C57 118.96(15)
C56 C55 B2 120.39(15)
C57 C55 B2 120.36(15)
C55 C56 C67 121.08(17)
C55 C56 O5 120.49(14)
C67 C56 O5 118.43(16)
C55 C57 C65 121.18(17)
C55 C57 O6 120.80(13)
C65 C57 O6 118.01(16)
C64 C58 C63 118.15(16)
C64 C58 H22 120.9
C63 C58 H22 120.9
N4 C59 C52 122.55(15)
N4 C59 C61 122.08(15)
C52 C59 C61 115.37(14)
C53 C60 C48 118.06(15)
C53 C60 H23 121.0
C48 C60 H23 121.0
C50 C61 C59 120.41(16)
C50 C61 H32 119.8
C59 C61 H32 119.8
C54 C62 C63 117.64(15)
C54 C62 H24 121.2
C63 C62 H24 121.2
C58 C63 C62 122.08(15)
C58 C63 H25 119.0
C62 C63 H25 119.0
C58 C64 C46 121.35(15)
C58 C64 O5 118.41(15)
C46 C64 O5 120.23(14)
C68 C65 C57 117.85(18)
C68 C65 H26 121.1
C57 C65 H26 121.1
N4 C66 H33 109.5
N4 C66 H34 109.5
H33 C66 H34 109.5
N4 C66 H35 109.5
H33 C66 H35 109.5
H34 C66 H35 109.5
C68 C67 C56 117.70(18)
C68 C67 H27 121.1
C56 C67 H27 121.1
C65 C68 C67 122.49(16)
C65 C68 H28 118.8
C67 C68 H28 118.8
C46 B2 C49 107.40(12)
C46 B2 C55 107.08(13)
C49 B2 C55 106.48(13)
C46 B2 N3 112.85(12)
C49 B2 N3 112.31(12)
C55 B2 N3 110.37(11)
N4 C70 H36 109.5
N4 C70 H37 109.5
H36 C70 H37 109.5
N4 C70 H38 109.5
H36 C70 H38 109.5
H37 C70 H38 109.5

loop_
_geom_bond_atom_site_label_1
_geom_bond_atom_site_label_2
_geom_bond_distance
O1 C18 1.4057(17)
O1 C7 1.4075(17)
O2 C13 1.4006(18)
O2 C19 1.4038(19)
O3 C12 1.4036(18)
O3 C20 1.4063(17)
N1 C9 1.3486(18)
N1 C28 1.4540(19)
N1 C25 1.4625(19)
N2 C15 1.3511(18)
N2 C10 1.3522(18)
N2 B1 1.6195(19)
C6 C20 1.390(2)
C6 C19 1.398(2)
C6 B1 1.562(2)
C7 C8 1.385(2)
C7 C27 1.391(2)
C8 C12 1.390(2)
C8 B1 1.564(2)
C9 C16 1.414(2)
C9 C21 1.419(2)
C10 C16 1.3659(19)
C10 H1 0.9500
C11 C18 1.389(2)
C11 C13 1.3896(19)
C11 B1 1.562(2)
C12 C14 1.394(2)
C13 C29 1.393(2)
C14 C22 1.388(2)
C14 H2 0.9500
C15 C21 1.373(2)
C15 H3 0.9500
C16 H4 0.9500
C17 C29 1.390(2)
C17 C23 1.395(2)
C17 H5 0.9500
C18 C23 1.386(2)
C19 C26 1.384(2)
C20 C31 1.387(2)
C21 H6 0.9500
C22 C27 1.397(2)
C22 H7 0.9500
C23 H8 0.9500
C24 C31 1.396(2)
C24 C26 1.399(2)
C24 H9 0.9500
C25 H10 0.9800
C25 H11 0.9800
C25 H12 0.9800
C26 H13 0.9500
C27 H14 0.9500
C28 H15 0.9800
C28 H16 0.9800
C28 H17 0.9800
C29 H18 0.9500
C31 H19 0.9500
O4 C45 1.4048(18)
O4 C54 1.4061(19)
N3 C50 1.343(2)
N3 C51 1.3571(19)
N3 B2 1.6179(19)
O5 C64 1.4056(19)
O5 C56 1.407(2)
O6 C57 1.401(2)
O6 C48 1.4037(18)
N4 C59 1.3478(19)
N4 C70 1.458(2)
N4 C66 1.458(2)
C45 C47 1.390(2)
C45 C49 1.392(2)
C46 C54 1.391(2)
C46 C64 1.392(2)
C46 B2 1.562(2)
C47 C53 1.391(2)
C47 H20 0.9500
C48 C60 1.390(2)
C48 C49 1.394(2)
C49 B2 1.566(2)
C50 C61 1.367(2)
C50 H29 0.9500
C51 C52 1.367(2)
C51 H30 0.9500
C52 C59 1.416(2)
C52 H31 0.9500
C53 C60 1.389(2)
C53 H21 0.9500
C54 C62 1.391(2)
C55 C56 1.379(2)
C55 C57 1.390(2)
C55 B2 1.576(2)
C56 C67 1.398(2)
C57 C65 1.394(2)
C58 C64 1.389(2)
C58 C63 1.392(2)
C58 H22 0.9500
C59 C61 1.417(2)
C60 H23 0.9500
C61 H32 0.9500
C62 C63 1.396(2)
C62 H24 0.9500
C63 H25 0.9500
C65 C68 1.381(3)
C65 H26 0.9500
C66 H33 0.9800
C66 H34 0.9800
C66 H35 0.9800
C67 C68 1.391(3)
C67 H27 0.9500
C68 H28 0.9500
C70 H36 0.9800
C70 H37 0.9800
C70 H38 0.9800

loop_
_geom_torsion_atom_site_label_1
_geom_torsion_atom_site_label_2
_geom_torsion_atom_site_label_3
_geom_torsion_atom_site_label_4
_geom_torsion
C18 O1 C7 C8 -28.57(18)
C18 O1 C7 C27 151.76(12)
C27 C7 C8 C12 -9.3(2)
O1 C7 C8 C12 171.01(12)
C27 C7 C8 B1 177.97(13)
O1 C7 C8 B1 -1.7(2)
C28 N1 C9 C16 -171.08(15)
C25 N1 C9 C16 1.3(2)
C28 N1 C9 C21 9.2(2)
C25 N1 C9 C21 -178.51(14)
C15 N2 C10 C16 -1.6(2)
B1 N2 C10 C16 -177.16(13)
C7 C8 C12 C14 9.9(2)
B1 C8 C12 C14 -177.36(13)
C7 C8 C12 O3 -170.16(12)
B1 C8 C12 O3 2.6(2)
C20 O3 C12 C8 28.58(18)
C20 O3 C12 C14 -151.49(13)
C18 C11 C13 C29 -9.2(2)
B1 C11 C13 C29 178.26(13)
C18 C11 C13 O2 170.54(12)
B1 C11 C13 O2 -2.0(2)
C19 O2 C13 C11 -28.00(18)
C19 O2 C13 C29 151.72(13)
C8 C12 C14 C22 -4.0(2)
O3 C12 C14 C22 176.11(12)
C10 N2 C15 C21 1.4(2)
B1 N2 C15 C21 176.81(13)
N2 C10 C16 C9 -0.7(2)
N1 C9 C16 C10 -176.73(14)
C21 C9 C16 C10 3.0(2)
C13 C11 C18 C23 9.6(2)
B1 C11 C18 C23 -177.81(13)
C13 C11 C18 O1 -169.05(12)
B1 C11 C18 O1 3.5(2)
C7 O1 C18 C23 -151.05(13)
C7 O1 C18 C11 27.64(18)
C20 C6 C19 C26 8.7(2)
B1 C6 C19 C26 179.15(13)
C20 C6 C19 O2 -168.69(12)
B1 C6 C19 O2 1.78(19)
C13 O2 C19 C26 -149.38(13)
C13 O2 C19 C6 28.08(18)
C19 C6 C20 C31 -9.2(2)
B1 C6 C20 C31 -179.65(13)
C19 C6 C20 O3 169.70(12)
B1 C6 C20 O3 -0.8(2)
C12 O3 C20 C31 149.40(13)
C12 O3 C20 C6 -29.52(18)
N2 C15 C21 C9 1.1(2)
N1 C9 C21 C15 176.51(14)
C16 C9 C21 C15 -3.3(2)
C12 C14 C22 C27 -2.8(2)
C11 C18 C23 C17 -3.7(2)
O1 C18 C23 C17 175.00(13)
C29 C17 C23 C18 -2.9(2)
C6 C19 C26 C24 -2.9(2)
O2 C19 C26 C24 174.48(12)
C31 C24 C26 C19 -2.6(2)
C8 C7 C27 C22 2.9(2)
O1 C7 C27 C22 -177.48(12)
C14 C22 C27 C7 3.4(2)
C23 C17 C29 C13 3.2(2)
C11 C13 C29 C17 2.9(2)
O2 C13 C29 C17 -176.83(12)
C18 C11 B1 C6 -144.76(13)
C13 C11 B1 C6 27.69(17)
C18 C11 B1 C8 -29.50(17)
C13 C11 B1 C8 142.94(13)
C18 C11 B1 N2 92.69(15)
C13 C11 B1 N2 -94.86(15)
C20 C6 B1 C11 142.78(13)
C19 C6 B1 C11 -27.48(17)
C20 C6 B1 C8 27.74(17)
C19 C6 B1 C8 -142.53(13)
C20 C6 B1 N2 -94.74(15)
C19 C6 B1 N2 95.00(15)
C7 C8 B1 C11 28.66(18)
C12 C8 B1 C11 -143.93(13)
C7 C8 B1 C6 143.96(13)
C12 C8 B1 C6 -28.63(17)
C7 C8 B1 N2 -93.52(15)
C12 C8 B1 N2 93.89(15)
C15 N2 B1 C11 23.56(18)
C10 N2 B1 C11 -161.12(12)
C15 N2 B1 C6 -96.64(15)
C10 N2 B1 C6 78.68(16)
C15 N2 B1 C8 143.22(13)
C10 N2 B1 C8 -41.45(18)
C6 C20 C31 C24 3.9(2)
O3 C20 C31 C24 -174.98(12)
C26 C24 C31 C20 2.1(2)
C54 O4 C45 C47 -148.62(13)
C54 O4 C45 C49 29.26(18)
C49 C45 C47 C53 -2.6(2)
O4 C45 C47 C53 175.23(12)
C57 O6 C48 C60 149.34(13)
C57 O6 C48 C49 -30.27(18)
C47 C45 C49 C48 8.6(2)
O4 C45 C49 C48 -169.24(12)
C47 C45 C49 B2 179.41(13)
O4 C45 C49 B2 1.6(2)
C60 C48 C49 C45 -9.0(2)
O6 C48 C49 C45 170.57(12)
C60 C48 C49 B2 -179.84(13)
O6 C48 C49 B2 -0.2(2)
C51 N3 C50 C61 -0.4(2)
B2 N3 C50 C61 -175.43(14)
C50 N3 C51 C52 0.7(2)
B2 N3 C51 C52 175.84(14)
N3 C51 C52 C59 -0.9(2)
C45 C47 C53 C60 -3.2(2)
C64 C46 C54 C62 -10.0(2)
B2 C46 C54 C62 -179.72(14)
C64 C46 C54 O4 168.01(13)
B2 C46 C54 O4 -1.7(2)
C45 O4 C54 C62 148.80(13)
C45 O4 C54 C46 -29.28(18)
C57 C55 C56 C67 -10.0(2)
B2 C55 C56 C67 176.15(14)
C57 C55 C56 O5 169.66(13)
B2 C55 C56 O5 -4.2(2)
C64 O5 C56 C55 -28.00(19)
C64 O5 C56 C67 151.69(14)
C56 C55 C57 C65 8.4(2)
B2 C55 C57 C65 -177.79(13)
C56 C55 C57 O6 -170.38(13)
B2 C55 C57 O6 3.5(2)
C48 O6 C57 C55 28.58(19)
C48 O6 C57 C65 -150.20(13)
C70 N4 C59 C52 174.49(15)
C66 N4 C59 C52 -3.8(2)
C70 N4 C59 C61 -5.1(2)
C66 N4 C59 C61 176.59(15)
C51 C52 C59 N4 -178.80(15)
C51 C52 C59 C61 0.8(2)
C47 C53 C60 C48 2.8(2)
C49 C48 C60 C53 3.5(2)
O6 C48 C60 C53 -176.08(13)
N3 C50 C61 C59 0.4(3)
N4 C59 C61 C50 179.04(15)
C52 C59 C61 C50 -0.6(2)
C46 C54 C62 C63 4.2(2)
O4 C54 C62 C63 -173.88(13)
C64 C58 C63 C62 -3.7(2)
C54 C62 C63 C58 2.8(2)
C63 C58 C64 C46 -2.4(2)
C63 C58 C64 O5 177.04(14)
C54 C46 C64 C58 9.1(2)
B2 C46 C64 C58 178.79(14)
C54 C46 C64 O5 -170.37(13)
B2 C46 C64 O5 -0.7(2)
C56 O5 C64 C58 -148.91(15)
C56 O5 C64 C46 30.56(19)
C55 C57 C65 C68 -1.4(2)
O6 C57 C65 C68 177.34(13)
C55 C56 C67 C68 4.7(2)
O5 C56 C67 C68 -174.99(14)
C57 C65 C68 C67 -4.1(2)
C56 C67 C68 C65 2.5(2)
C54 C46 B2 C49 28.30(18)
C64 C46 B2 C49 -141.20(14)
C54 C46 B2 C55 142.34(14)
C64 C46 B2 C55 -27.16(19)
C54 C46 B2 N3 -96.01(16)
C64 C46 B2 N3 94.49(16)
C45 C49 B2 C46 -28.30(18)
C48 C49 B2 C46 142.27(13)
C45 C49 B2 C55 -142.74(13)
C48 C49 B2 C55 27.83(18)
C45 C49 B2 N3 96.34(15)
C48 C49 B2 N3 -93.09(16)
C56 C55 B2 C46 29.67(18)
C57 C55 B2 C46 -144.08(14)
C56 C55 B2 C49 144.32(14)
C57 C55 B2 C49 -29.43(17)
C56 C55 B2 N3 -93.53(16)
C57 C55 B2 N3 92.72(16)
C50 N3 B2 C46 -18.82(19)
C51 N3 B2 C46 166.35(13)
C50 N3 B2 C49 -140.39(14)
C51 N3 B2 C49 44.78(18)
C50 N3 B2 C55 100.95(16)
C51 N3 B2 C55 -73.88(17)
